data_4347792
loop_
_publ_author_name
'Wang, Mei'
'Weyherm\"uller, Thomas'
'Bill, Eckhard'
'Ye, Shengfa'
'Wieghardt, Karl'

_publ_section_title
;
 Structural and Spectroscopic Characterization of Rhenium Complexes
 Containing Neutral, Monoanionic, and Dianionic Ligands of
 2,2'-Bipyridines and 2,2':6,2&#x2033;-Terpyridines: An Experimental and
 Density Functional Theory (DFT)-Computational Study.
;
_journal_issue 10
_journal_name_full 'Inorganic chemistry'
_journal_page_first 5019
_journal_page_last 5036
_journal_paper_doi 10.1021/acs.inorgchem.6b00609
_journal_volume 55
_journal_year 2016
_chemical_compound_source 'toluene, diethylether'
_chemical_formula_moiety 'C36 H36 N6 Re'
_chemical_formula_sum 'C36 H36 N6 Re'
_chemical_formula_weight 738.91
_space_group_crystal_system trigonal
_space_group_IT_number 167
_space_group_name_Hall '-R 3 2"c'
_space_group_name_H-M_alt 'R -3 c :H'
_atom_sites_solution_hydrogens geom
_audit_block_code WGT-WM-057-01
_audit_creation_date 2014-01-22
_audit_creation_method SHELXL-2013
_cell_angle_alpha 90
_cell_angle_beta 90
_cell_angle_gamma 120
_cell_formula_units_Z 6
_cell_length_a 18.3091(10)
_cell_length_b 18.3091(10)
_cell_length_c 15.383(2)
_cell_measurement_reflns_used 43314
_cell_measurement_temperature 100(2)
_cell_measurement_theta_max 33.0947
_cell_measurement_theta_min 2.889
_cell_volume 4465.9(7)
_computing_cell_refinement 'DENZO (Bruker AXS, 2006)'
_computing_data_collection 'DATCOL (Bruker AXS, 2006)'
_computing_data_reduction 'DENZO (Bruker AXS, 2006)'
_computing_structure_refinement 'SHELXL-2013 (Sheldrick, 2013)'
_computing_structure_solution 'SHELXS-2013 (Sheldrick, 2013)'
_diffrn_ambient_temperature 100(2)
_diffrn_detector_area_resol_mean 18.02
_diffrn_measured_fraction_theta_full 0.997
_diffrn_measured_fraction_theta_max 0.999
_diffrn_measurement_device_type 'Bruker AXS Enraf-Nonius KappaCCD'
_diffrn_measurement_method 'CCD \f- and \w-scans'
_diffrn_radiation_monochromator graphite
_diffrn_radiation_source '0.2 x 2mm^2^ focus rotating anode'
_diffrn_radiation_type MoK\a
_diffrn_radiation_wavelength 0.71073
_diffrn_reflns_av_R_equivalents 0.0552
_diffrn_reflns_av_unetI/netI 0.0165
_diffrn_reflns_Laue_measured_fraction_full 0.997
_diffrn_reflns_Laue_measured_fraction_max 0.999
_diffrn_reflns_limit_h_max 28
_diffrn_reflns_limit_h_min -28
_diffrn_reflns_limit_k_max 28
_diffrn_reflns_limit_k_min -28
_diffrn_reflns_limit_l_max 23
_diffrn_reflns_limit_l_min -23
_diffrn_reflns_number 39211
_diffrn_reflns_point_group_measured_fraction_full 0.997
_diffrn_reflns_point_group_measured_fraction_max 0.999
_diffrn_reflns_theta_full 25.242
_diffrn_reflns_theta_max 33.108
_diffrn_reflns_theta_min 3.649
_exptl_absorpt_coefficient_mu 4.118
_exptl_absorpt_correction_T_max 0.78038
_exptl_absorpt_correction_T_min 0.57837
_exptl_absorpt_correction_type gaussian
_exptl_absorpt_process_details 'SADABS (Bruker AXS, 2008)'
_exptl_crystal_colour black
_exptl_crystal_density_diffrn 1.648
_exptl_crystal_description prism
_exptl_crystal_F_000 2214
_exptl_crystal_size_max 0.12
_exptl_crystal_size_mid 0.12
_exptl_crystal_size_min 0.10
_refine_diff_density_max 2.044
_refine_diff_density_min -1.617
_refine_diff_density_rms 0.101
_refine_ls_extinction_method none
_refine_ls_goodness_of_fit_ref 1.090
_refine_ls_hydrogen_treatment constr
_refine_ls_matrix_type full
_refine_ls_number_parameters 67
_refine_ls_number_reflns 1897
_refine_ls_number_restraints 0
_refine_ls_restrained_S_all 1.090
_refine_ls_R_factor_all 0.0405
_refine_ls_R_factor_gt 0.0287
_refine_ls_shift/su_max 0.000
_refine_ls_shift/su_mean 0.000
_refine_ls_structure_factor_coef Fsqd
_refine_ls_weighting_details
;
 w=1/[\s^2^(Fo^2^)+(0.0405P)^2^+10.6483P]
 where P=(Fo^2^+2Fc^2^)/3
;
_refine_ls_weighting_scheme calc
_refine_ls_wR_factor_gt 0.0691
_refine_ls_wR_factor_ref 0.0812
_reflns_Friedel_coverage 0.000
_reflns_number_gt 1443
_reflns_number_total 1897
_reflns_threshold_expression 'I > 2\s(I)'
_cod_data_source_file ic6b00609_si_002.cif
_cod_data_source_block 3
_cod_original_cell_volume 4465.9(8)
_cod_database_code 4347792
_shelx_space_group_comment
;
The symmetry employed for this shelxl refinement is uniquely defined
by the following loop, which should always be used as a source of
symmetry information in preference to the above space-group names.
They are only intended as comments.
;
_shelxl_version_number 2013-2

loop_
_space_group_symop_operation_xyz
'x, y, z'
'-y, x-y, z'
'-x+y, -x, z'
'y, x, -z+1/2'
'x-y, -y, -z+1/2'
'-x, -x+y, -z+1/2'
'x+2/3, y+1/3, z+1/3'
'-y+2/3, x-y+1/3, z+1/3'
'-x+y+2/3, -x+1/3, z+1/3'
'y+2/3, x+1/3, -z+5/6'
'x-y+2/3, -y+1/3, -z+5/6'
'-x+2/3, -x+y+1/3, -z+5/6'
'x+1/3, y+2/3, z+2/3'
'-y+1/3, x-y+2/3, z+2/3'
'-x+y+1/3, -x+2/3, z+2/3'
'y+1/3, x+2/3, -z+7/6'
'x-y+1/3, -y+2/3, -z+7/6'
'-x+1/3, -x+y+2/3, -z+7/6'
'-x, -y, -z'
'y, -x+y, -z'
'x-y, x, -z'
'-y, -x, z-1/2'
'-x+y, y, z-1/2'
'x, x-y, z-1/2'
'-x+2/3, -y+1/3, -z+1/3'
'y+2/3, -x+y+1/3, -z+1/3'
'x-y+2/3, x+1/3, -z+1/3'
'-y+2/3, -x+1/3, z-1/6'
'-x+y+2/3, y+1/3, z-1/6'
'x+2/3, x-y+1/3, z-1/6'
'-x+1/3, -y+2/3, -z+2/3'
'y+1/3, -x+y+2/3, -z+2/3'
'x-y+1/3, x+2/3, -z+2/3'
'-y+1/3, -x+2/3, z+1/6'
'-x+y+1/3, y+2/3, z+1/6'
'x+1/3, x-y+2/3, z+1/6'

loop_
_atom_site_label
_atom_site_type_symbol
_atom_site_fract_x
_atom_site_fract_y
_atom_site_fract_z
_atom_site_U_iso_or_equiv
_atom_site_adp_type
_atom_site_occupancy
_atom_site_site_symmetry_order
_atom_site_calc_flag
_atom_site_refinement_flags_posn
_atom_site_refinement_flags_adp
_atom_site_refinement_flags_occupancy
Re Re 0.0000 0.0000 0.2500 0.03375(8) Uani 1 6 d S T P
N1 N 0.04465(13) 0.11086(15) 0.31920(15) 0.0358(4) Uani 1 1 d . . .
C2 C 0.09354(17) 0.13179(16) 0.39268(16) 0.0385(5) Uani 1 1 d . . .
H2 H 0.1105 0.0935 0.4128 0.046 Uiso 1 1 calc R U .
C3 C 0.11931(18) 0.20478(19) 0.43867(17) 0.0390(5) Uani 1 1 d . . .
H3 H 0.1536 0.2160 0.4888 0.047 Uiso 1 1 calc R U .
C4 C 0.09496(16) 0.26346(16) 0.41171(14) 0.0368(5) Uani 1 1 d . . .
C5 C 0.04740(16) 0.24429(15) 0.33667(15) 0.0370(5) Uani 1 1 d . . .
H5 H 0.0302 0.2824 0.3162 0.044 Uiso 1 1 calc R U .
C6 C 0.02377(15) 0.16980(15) 0.28987(15) 0.0350(4) Uani 1 1 d . . .
C13 C 0.11980(19) 0.34232(19) 0.46305(16) 0.0454(6) Uani 1 1 d . . .
H13A H 0.1271 0.3875 0.4236 0.068 Uiso 1 1 calc R U .
H13B H 0.1729 0.3594 0.4936 0.068 Uiso 1 1 calc R U .
H13C H 0.0756 0.3315 0.5055 0.068 Uiso 1 1 calc R U .

loop_
_atom_site_aniso_label
_atom_site_aniso_U_11
_atom_site_aniso_U_22
_atom_site_aniso_U_33
_atom_site_aniso_U_23
_atom_site_aniso_U_13
_atom_site_aniso_U_12
Re 0.03005(9) 0.03005(9) 0.04115(13) 0.000 0.000 0.01502(5)
N1 0.0346(10) 0.0315(10) 0.0399(10) -0.0001(8) -0.0049(7) 0.0154(8)
C2 0.0350(12) 0.0397(12) 0.0403(12) 0.0038(9) -0.0050(9) 0.0182(11)
C3 0.0373(11) 0.0433(14) 0.0334(11) 0.0037(10) -0.0037(9) 0.0180(11)
C4 0.0390(12) 0.0409(12) 0.0292(10) 0.0001(8) -0.0005(8) 0.0189(10)
C5 0.0418(12) 0.0377(11) 0.0336(10) -0.0024(9) -0.0043(9) 0.0215(10)
C6 0.0349(11) 0.0332(10) 0.0364(10) -0.0011(8) -0.0051(8) 0.0167(9)
C13 0.0550(16) 0.0543(15) 0.0308(10) -0.0086(10) -0.0051(10) 0.0301(13)

loop_
_atom_type_symbol
_atom_type_description
_atom_type_scat_dispersion_real
_atom_type_scat_dispersion_imag
_atom_type_scat_source
C C 0.0033 0.0016 'International Tables Vol C Tables 4.2.6.8 and 6.1.1.4'
H H 0.0000 0.0000 'International Tables Vol C Tables 4.2.6.8 and 6.1.1.4'
N N 0.0061 0.0033 'International Tables Vol C Tables 4.2.6.8 and 6.1.1.4'
Re Re -1.0185 7.2310 'International Tables Vol C Tables 4.2.6.8 and 6.1.1.4'

loop_
_exptl_crystal_face_index_h
_exptl_crystal_face_index_k
_exptl_crystal_face_index_l
_exptl_crystal_face_perp_dist
1.00 0.00 -1.00 0.0600
-1.00 0.00 1.00 0.0600
0.00 1.00 0.00 0.0600
0.00 -1.00 0.00 0.0600
1.00 -1.00 -1.00 0.0500
-1.00 1.00 1.00 0.0500
-1.00 1.00 0.00 0.0400
1.00 -1.00 0.00 0.0400
2.00 -1.00 0.00 0.0500
-2.00 1.00 0.00 0.0500

loop_
_geom_angle_atom_site_label_1
_geom_angle_atom_site_label_2
_geom_angle_atom_site_label_3
_geom_angle
_geom_angle_site_symmetry_1
_geom_angle_site_symmetry_3
N1 Re N1 169.03(11) 3 6
N1 Re N1 95.81(9) 3 .
N1 Re N1 76.52(12) 6 .
N1 Re N1 92.80(12) 3 5
N1 Re N1 95.81(9) 6 5
N1 Re N1 169.03(11) . 5
N1 Re N1 95.81(9) 3 2
N1 Re N1 92.80(12) 6 2
N1 Re N1 95.81(9) . 2
N1 Re N1 76.53(12) 5 2
N1 Re N1 76.52(12) 3 4
N1 Re N1 95.81(9) 6 4
N1 Re N1 92.80(12) . 4
N1 Re N1 95.81(9) 5 4
N1 Re N1 169.03(11) 2 4
C2 N1 C6 116.4(2) . .
C2 N1 Re 125.58(18) . .
C6 N1 Re 117.98(16) . .
C3 C2 N1 123.8(2) . .
C2 C3 C4 120.2(2) . .
C5 C4 C3 116.7(2) . .
C5 C4 C13 122.2(2) . .
C3 C4 C13 121.1(2) . .
C4 C5 C6 121.6(2) . .
N1 C6 C5 121.1(2) . .
N1 C6 C6 113.69(13) . 6
C5 C6 C6 125.17(14) . 6

loop_
_geom_bond_atom_site_label_1
_geom_bond_atom_site_label_2
_geom_bond_distance
_geom_bond_site_symmetry_2
Re N1 2.064(2) 3
Re N1 2.064(2) 6
Re N1 2.064(2) .
Re N1 2.064(2) 5
Re N1 2.064(2) 2
Re N1 2.064(2) 4
N1 C2 1.372(3) .
N1 C6 1.388(3) .
C2 C3 1.370(4) .
C3 C4 1.416(4) .
C4 C5 1.381(3) .
C4 C13 1.503(4) .
C5 C6 1.405(3) .
C6 C6 1.440(4) 6
